data_4317788
loop_
_publ_author_name
'Federico Roncaroli'
'Luis M. Baraldo'
'Leonardo D. Slep'
'Jos\'e A. Olabe'

_publ_section_title
;
 Metallonitrosyl Fragment as Electron Acceptor: Intramolecular Charge
 Transfer, Long Range Electronic Coupling, and Electrophilic Reactivity in
 the trans-[NCRu(py)4(CN)Ru(py)4NO]3+ Ion
;
_journal_name_full 'Inorganic Chemistry'
_journal_page_first 1930
_journal_page_last 1939
_journal_paper_doi 10.1021/ic0109896
_journal_volume 41
_journal_year 2002
_chemical_formula_sum 'C38 H44 Mo2 N4 O8'
_chemical_formula_weight 876.65
_chemical_name_common compound5
_chemical_name_systematic
;
  ?
;
_space_group_IT_number 2
_symmetry_cell_setting triclinic
_symmetry_space_group_name_Hall '-P 1'
_symmetry_space_group_name_H-M 'P -1'
_atom_sites_solution_hydrogens geom
_atom_sites_solution_primary direct
_atom_sites_solution_secondary difmap
_audit_creation_method SHELXL
_cell_angle_alpha 77.678(6)
_cell_angle_beta 80.516(5)
_cell_angle_gamma 67.038(6)
_cell_formula_units_Z 1
_cell_length_a 8.5463(7)
_cell_length_b 9.7847(8)
_cell_length_c 12.2662(9)
_cell_measurement_reflns_used 30
_cell_measurement_temperature 298(2)
_cell_measurement_theta_max 12.44
_cell_measurement_theta_min 3.43
_cell_volume 918.91(13)
_computing_cell_refinement 'Siemens XSCANS'
_computing_data_collection 'Siemens XSCANS'
_computing_data_reduction 'Siemens SHELXTL'
_computing_molecular_graphics 'Siemens SHELXTL'
_computing_publication_material 'Siemens SHELXTL'
_computing_structure_refinement 'SHELXL-93 (Sheldrick, 1993)'
_computing_structure_solution 'SHELXS-86 (Sheldrick, 1990)'
_diffrn_ambient_temperature 298(2)
_diffrn_measurement_device 'Siemens P4'
_diffrn_measurement_method '\w scans'
_diffrn_radiation_monochromator graphite
_diffrn_radiation_source 'fine-focus sealed tube'
_diffrn_radiation_type MoK\a
_diffrn_radiation_wavelength 0.71073
_diffrn_reflns_av_R_equivalents 0.0657
_diffrn_reflns_av_sigmaI/netI 0.0638
_diffrn_reflns_limit_h_max 10
_diffrn_reflns_limit_h_min -1
_diffrn_reflns_limit_k_max 11
_diffrn_reflns_limit_k_min -10
_diffrn_reflns_limit_l_max 14
_diffrn_reflns_limit_l_min -14
_diffrn_reflns_number 3915
_diffrn_reflns_theta_max 25.00
_diffrn_reflns_theta_min 2.29
_diffrn_standards_interval_count 97
_diffrn_standards_number 3
_exptl_absorpt_coefficient_mu 0.740
_exptl_absorpt_correction_type none
_exptl_crystal_colour yellow
_exptl_crystal_density_diffrn 1.584
_exptl_crystal_description plate
_exptl_crystal_F_000 448
_exptl_crystal_size_max 0.2
_exptl_crystal_size_mid 0.1
_exptl_crystal_size_min 0.1
_refine_diff_density_max 0.456
_refine_diff_density_min -1.079
_refine_diff_density_rms 0.127
_refine_ls_extinction_method none
_refine_ls_goodness_of_fit_all 1.049
_refine_ls_goodness_of_fit_obs 1.069
_refine_ls_matrix_type full
_refine_ls_number_parameters 323
_refine_ls_number_reflns 3214
_refine_ls_number_restraints 0
_refine_ls_restrained_S_all 1.049
_refine_ls_restrained_S_obs 1.069
_refine_ls_R_factor_all 0.0538
_refine_ls_R_factor_obs 0.0341
_refine_ls_shift/esd_max -0.001
_refine_ls_shift/esd_mean 0.000
_refine_ls_structure_factor_coef Fsqd
_refine_ls_weighting_details 'w=1/[\s^2^(Fo^2^)+(0.0295P)^2^+0.4070P] where P=(Fo^2^+2Fc^2^)/3'
_refine_ls_weighting_scheme calc
_refine_ls_wR_factor_all 0.0759
_refine_ls_wR_factor_obs 0.0701
_reflns_number_observed 2694
_reflns_number_total 3214
_reflns_observed_criterion >2sigma(I)
_cod_data_source_file ic0109896t_5.cif
_cod_data_source_block 5
_cod_depositor_comments
;
The following automatic conversions were performed:

'_symmetry_cell_setting' value 'Triclinic' changed to 'triclinic'
according to the built-in table from CIF Core dictionary named
'cif_core.dic' version 2.4.1 from 2010-06-29.

Automatic conversion script
Id: cif_fix_values 1646 2011-03-28 12:23:43Z adriana 

The following automatic conversions were performed:

'_refine_ls_weighting_scheme' value 'calc
w=1/[\s^2^(Fo^2^)+(0.0295P)^2^+0.4070P] where P=(Fo^2^+2Fc^2^)/3' was
changed to 'calc'. New tag '_refine_ls_weighting_details' was
created. The value of the new tag was set to
'w=1/[\s^2^(Fo^2^)+(0.0295P)^2^+0.4070P] where P=(Fo^2^+2Fc^2^)/3'.

Automatic conversion script
Id: cif_fix_values 3143 2015-03-26 13:38:13Z robertas 
;
_cod_database_code 4317788

loop_
_symmetry_equiv_pos_as_xyz
'x, y, z'
'-x, -y, -z'

loop_
_atom_site_aniso_label
_atom_site_aniso_U_11
_atom_site_aniso_U_22
_atom_site_aniso_U_33
_atom_site_aniso_U_23
_atom_site_aniso_U_13
_atom_site_aniso_U_12
Mo 0.0266(2) 0.0190(2) 0.0210(2) -0.00759(11) 0.00075(11) -0.00350(12)
O1 0.051(2) 0.0248(13) 0.0340(14) -0.0124(11) -0.0109(12) -0.0016(12)
O2 0.044(2) 0.055(2) 0.0320(14) -0.0161(12) 0.0092(12) -0.0250(14)
O3 0.0286(13) 0.0251(13) 0.0334(13) -0.0132(10) 0.0044(11) -0.0046(11)
O4 0.0308(13) 0.0257(12) 0.0320(13) -0.0103(10) 0.0028(11) -0.0077(11)
N1 0.029(2) 0.0197(14) 0.0242(15) -0.0058(12) 0.0008(12) -0.0044(13)
N2 0.027(2) 0.024(2) 0.0229(14) -0.0102(12) 0.0019(12) -0.0060(13)
C1 0.031(2) 0.026(2) 0.020(2) -0.0071(15) -0.001(2) -0.008(2)
C2 0.033(2) 0.034(2) 0.024(2) -0.007(2) -0.004(2) -0.009(2)
C3 0.032(2) 0.044(2) 0.043(2) -0.015(2) 0.001(2) -0.015(2)
C4 0.051(3) 0.051(3) 0.041(2) -0.012(2) 0.009(2) -0.027(2)
C5 0.090(5) 0.063(4) 0.048(3) 0.004(3) -0.012(3) -0.024(4)
C11 0.028(2) 0.023(2) 0.027(2) -0.0032(15) -0.002(2) -0.004(2)
C12 0.052(3) 0.029(2) 0.041(2) -0.012(2) -0.013(2) -0.001(2)
C13 0.062(3) 0.040(2) 0.046(3) 0.001(2) -0.024(2) -0.003(2)
C14 0.049(3) 0.023(2) 0.053(3) -0.004(2) -0.011(2) 0.003(2)
C15 0.040(2) 0.029(2) 0.044(2) -0.015(2) 0.001(2) -0.007(2)
C16 0.032(2) 0.025(2) 0.029(2) -0.0059(15) -0.001(2) -0.006(2)
C17 0.063(3) 0.034(2) 0.048(3) -0.019(2) -0.013(3) -0.008(2)
C21 0.032(2) 0.023(2) 0.024(2) -0.0081(14) -0.006(2) 0.000(2)
C22 0.050(3) 0.039(2) 0.031(2) -0.012(2) 0.002(2) -0.019(2)
C23 0.064(3) 0.035(2) 0.051(3) -0.010(2) -0.007(2) -0.022(2)
C24 0.067(3) 0.039(2) 0.049(3) -0.027(2) -0.008(2) -0.007(2)
C25 0.038(2) 0.050(3) 0.031(2) -0.020(2) 0.001(2) -0.005(2)
C26 0.025(2) 0.034(2) 0.027(2) -0.012(2) -0.0033(15) -0.003(2)
C27 0.039(3) 0.073(4) 0.036(2) -0.007(2) 0.007(2) -0.022(3)

loop_
_atom_site_label
_atom_site_type_symbol
_atom_site_fract_x
_atom_site_fract_y
_atom_site_fract_z
_atom_site_U_iso_or_equiv
_atom_site_thermal_displace_type
_atom_site_occupancy
_atom_site_calc_flag
_atom_site_refinement_flags
_atom_site_disorder_group
Mo Mo 0.55623(4) 0.89027(3) 0.98032(2) 0.02340(11) Uani 1 d . .
O1 O 0.7098(3) 0.5991(3) 1.0102(2) 0.0384(6) Uani 1 d . .
O2 O 0.3170(3) 1.0174(3) 1.3790(2) 0.0417(7) Uani 1 d . .
O3 O 0.7883(3) 0.9225(3) 0.9171(2) 0.0302(6) Uani 1 d . .
O4 O 0.6699(3) 1.1536(3) 0.9593(2) 0.0301(5) Uani 1 d . .
N1 N 0.6496(4) 0.7965(3) 1.1452(2) 0.0259(6) Uani 1 d . .
N2 N 0.5256(4) 1.0374(3) 1.1843(2) 0.0251(6) Uani 1 d . .
C1 C 0.6089(5) 0.8931(4) 1.2161(3) 0.0262(8) Uani 1 d . .
C2 C 0.7931(5) 1.0505(4) 0.9171(3) 0.0307(8) Uani 1 d . .
C3 C 0.9502(5) 1.0806(5) 0.8622(3) 0.0384(9) Uani 1 d . .
C4 C 0.9475(6) 1.1197(5) 0.7359(4) 0.0458(11) Uani 1 d . .
C5 C 0.8041(10) 1.2637(7) 0.6983(5) 0.070(2) Uani 1 d . .
C11 C 0.7559(4) 0.6448(4) 1.1798(3) 0.0279(8) Uani 1 d . .
C12 C 0.8344(6) 0.5908(4) 1.2783(3) 0.0427(10) Uani 1 d . .
C13 C 0.9421(6) 0.4420(5) 1.3046(4) 0.0531(12) Uani 1 d . .
C14 C 0.9763(6) 0.3437(5) 1.2315(4) 0.0462(11) Uani 1 d . .
C15 C 0.8993(5) 0.3939(4) 1.1327(3) 0.0386(9) Uani 1 d . .
C16 C 0.7900(5) 0.5412(4) 1.1068(3) 0.0300(8) Uani 1 d . .
C17 C 0.7338(8) 0.4971(6) 0.9348(4) 0.0484(12) Uani 1 d . .
C21 C 0.4944(5) 1.1337(4) 1.2650(3) 0.0283(8) Uani 1 d . .
C22 C 0.5700(6) 1.2387(4) 1.2455(3) 0.0390(9) Uani 1 d . .
C23 C 0.5406(6) 1.3369(5) 1.3196(4) 0.0480(11) Uani 1 d . .
C24 C 0.4317(6) 1.3290(5) 1.4145(4) 0.0520(12) Uani 1 d . .
C25 C 0.3565(5) 1.2244(5) 1.4371(3) 0.0414(10) Uani 1 d . .
C26 C 0.3857(4) 1.1252(4) 1.3632(3) 0.0302(8) Uani 1 d . .
C27 C 0.2149(7) 0.9996(7) 1.4809(4) 0.0510(12) Uani 1 d . .
H1 H 0.6372(35) 0.8631(30) 1.2938(24) 0.005(7) Uiso 1 d . .
H3A H 1.0485(54) 1.0014(45) 0.8825(32) 0.040(11) Uiso 1 d . .
H3B H 0.9612(47) 1.1553(43) 0.8872(31) 0.033(10) Uiso 1 d . .
H4A H 1.0484(67) 1.1284(55) 0.7062(42) 0.071(16) Uiso 1 d . .
H4B H 0.9368(52) 1.0392(48) 0.7065(34) 0.048(12) Uiso 1 d . .
H5A H 0.8130(89) 1.3402(80) 0.7196(57) 0.114(28) Uiso 1 d . .
H5B H 0.7988(58) 1.2886(51) 0.6201(44) 0.063(14) Uiso 1 d . .
H5C H 0.7042(85) 1.2645(70) 0.7224(53) 0.098(26) Uiso 1 d . .
H12 H 0.8226(51) 0.6525(45) 1.3250(33) 0.039(11) Uiso 1 d . .
H13 H 0.9849(59) 0.4089(51) 1.3699(39) 0.060(14) Uiso 1 d . .
H14 H 1.0481(53) 0.2406(48) 1.2476(34) 0.049(12) Uiso 1 d . .
H15 H 0.9176(47) 0.3278(42) 1.0834(31) 0.033(10) Uiso 1 d . .
H17A H 0.8485(66) 0.4561(52) 0.9078(39) 0.061(15) Uiso 1 d . .
H17B H 0.6905(56) 0.4290(52) 0.9687(36) 0.048(14) Uiso 1 d . .
H17C H 0.6756(55) 0.5534(48) 0.8736(38) 0.048(12) Uiso 1 d . .
H22 H 0.6326(47) 1.2429(38) 1.1845(32) 0.026(10) Uiso 1 d . .
H23 H 0.5835(51) 1.4054(45) 1.2992(33) 0.041(12) Uiso 1 d . .
H24 H 0.4156(50) 1.3926(45) 1.4679(34) 0.046(11) Uiso 1 d . .
H25 H 0.2777(56) 1.2216(47) 1.4989(37) 0.054(13) Uiso 1 d . .
H27A H 0.2802(56) 0.9819(46) 1.5412(37) 0.049(12) Uiso 1 d . .
H27B H 0.1181(69) 1.0844(56) 1.4871(40) 0.069(16) Uiso 1 d . .
H27C H 0.1803(73) 0.9127(67) 1.4855(48) 0.095(20) Uiso 1 d . .

loop_
_atom_type_symbol
_atom_type_description
_atom_type_scat_dispersion_real
_atom_type_scat_dispersion_imag
_atom_type_scat_source
C C 0.0033 0.0016 'International Tables Vol C Tables 4.2.6.8 and 6.1.1.4'
H H 0.0000 0.0000 'International Tables Vol C Tables 4.2.6.8 and 6.1.1.4'
N N 0.0061 0.0033 'International Tables Vol C Tables 4.2.6.8 and 6.1.1.4'
O O 0.0106 0.0060 'International Tables Vol C Tables 4.2.6.8 and 6.1.1.4'
Mo Mo -1.6832 0.6857 'International Tables Vol C Tables 4.2.6.8 and 6.1.1.4'

loop_
_geom_angle_atom_site_label_1
_geom_angle_atom_site_label_2
_geom_angle_atom_site_label_3
_geom_angle
_geom_angle_site_symmetry_1
_geom_angle_site_symmetry_3
_geom_angle_publ_flag
Mo Mo O4 91.80(6) 2_677 2_677 ?
Mo Mo O3 91.30(6) 2_677 . ?
O4 Mo O3 176.89(9) 2_677 . ?
Mo Mo N2 92.84(7) 2_677 2_677 ?
O4 Mo N2 90.13(10) 2_677 2_677 ?
O3 Mo N2 89.48(10) . 2_677 ?
Mo Mo N1 92.16(7) 2_677 . ?
O4 Mo N1 89.62(10) 2_677 . ?
O3 Mo N1 90.51(10) . . ?
N2 Mo N1 175.00(10) 2_677 . ?
C16 O1 C17 117.5(3) . . ?
C26 O2 C27 117.7(3) . . ?
C2 O3 Mo 117.4(2) . . ?
C2 O4 Mo 116.9(2) . 2_677 ?
C1 N1 C11 118.4(3) . . ?
C1 N1 Mo 116.0(2) . . ?
C11 N1 Mo 125.5(2) . . ?
C1 N2 C21 116.8(3) . . ?
C1 N2 Mo 118.1(2) . 2_677 ?
C21 N2 Mo 125.2(2) . 2_677 ?
N2 C1 N1 120.8(3) . . ?
O4 C2 O3 122.4(3) . . ?
O4 C2 C3 119.4(3) . . ?
O3 C2 C3 118.1(3) . . ?
C2 C3 C4 111.3(4) . . ?
C5 C4 C3 113.2(4) . . ?
C12 C11 C16 116.8(3) . . ?
C12 C11 N1 125.2(3) . . ?
C16 C11 N1 118.0(3) . . ?
C11 C12 C13 122.0(4) . . ?
C14 C13 C12 120.4(4) . . ?
C13 C14 C15 119.1(4) . . ?
C14 C15 C16 120.8(4) . . ?
O1 C16 C15 124.0(3) . . ?
O1 C16 C11 115.0(3) . . ?
C15 C16 C11 121.0(3) . . ?
C22 C21 C26 118.9(3) . . ?
C22 C21 N2 119.7(3) . . ?
C26 C21 N2 121.5(3) . . ?
C21 C22 C23 121.9(4) . . ?
C24 C23 C22 118.6(4) . . ?
C25 C24 C23 120.9(4) . . ?
C24 C25 C26 120.8(4) . . ?
O2 C26 C25 124.8(3) . . ?
O2 C26 C21 116.2(3) . . ?
C25 C26 C21 118.9(4) . . ?

loop_
_geom_bond_atom_site_label_1
_geom_bond_atom_site_label_2
_geom_bond_distance
_geom_bond_site_symmetry_2
_geom_bond_publ_flag
Mo Mo 2.1088(6) 2_677 ?
Mo O4 2.123(2) 2_677 ?
Mo O3 2.124(2) . ?
Mo N2 2.130(3) 2_677 ?
Mo N1 2.177(3) . ?
O1 C16 1.369(4) . ?
O1 C17 1.437(5) . ?
O2 C26 1.362(4) . ?
O2 C27 1.422(5) . ?
O3 C2 1.269(4) . ?
O4 C2 1.268(4) . ?
O4 Mo 2.123(2) 2_677 ?
N1 C1 1.329(4) . ?
N1 C11 1.419(4) . ?
N2 C1 1.313(4) . ?
N2 C21 1.433(4) . ?
N2 Mo 2.130(3) 2_677 ?
C2 C3 1.506(5) . ?
C3 C4 1.516(6) . ?
C4 C5 1.504(8) . ?
C11 C12 1.380(5) . ?
C11 C16 1.409(5) . ?
C12 C13 1.387(6) . ?
C13 C14 1.370(6) . ?
C14 C15 1.379(6) . ?
C15 C16 1.380(5) . ?
C21 C22 1.376(5) . ?
C21 C26 1.404(5) . ?
C22 C23 1.385(6) . ?
C23 C24 1.374(7) . ?
C24 C25 1.368(6) . ?
C25 C26 1.391(5) . ?

loop_
_geom_torsion_atom_site_label_1
_geom_torsion_atom_site_label_2
_geom_torsion_atom_site_label_3
_geom_torsion_atom_site_label_4
_geom_torsion
_geom_torsion_site_symmetry_1
_geom_torsion_site_symmetry_2
_geom_torsion_site_symmetry_3
_geom_torsion_site_symmetry_4
_geom_torsion_publ_flag
N1 Mo Mo N2 0.10(11) . . 2_677 . ?
N1 Mo Mo N1 180.0 . . 2_677 2_677 ?
N1 Mo Mo O4 90.32(10) . . 2_677 . ?
N1 Mo Mo O3 -89.44(10) . . 2_677 2_677 ?
N2 Mo Mo N2 180.0 2_677 . 2_677 . ?
N2 Mo Mo N1 -0.10(11) 2_677 . 2_677 2_677 ?
N2 Mo Mo O4 -89.78(10) 2_677 . 2_677 . ?
N2 Mo Mo O3 90.46(10) 2_677 . 2_677 2_677 ?
O3 Mo Mo N2 -90.46(10) . . 2_677 . ?
O3 Mo Mo N1 89.44(10) . . 2_677 2_677 ?
O3 Mo Mo O4 -0.24(9) . . 2_677 . ?
O3 Mo Mo O3 180.0 . . 2_677 2_677 ?
O2 Mo Mo N2 -149.78(8) 2_677 . 2_677 . ?
O2 Mo Mo N1 30.12(9) 2_677 . 2_677 2_677 ?
O2 Mo Mo O4 -59.56(7) 2_677 . 2_677 . ?
O2 Mo Mo O3 120.67(7) 2_677 . 2_677 2_677 ?
